data_7007179
loop_
_publ_author_name
'Mansfield, Natalie E.'
'Coles, Martyn P.'
'Hitchcock, Peter B.'

_publ_section_title
;
 The effect of P-cyclohexyl groups on the coordination chemistry of
 phosphaguanidinates.
;
_journal_issue 17
_journal_name_full 'Dalton transactions (Cambridge, England : 2003)'
_journal_page_first 2052
_journal_page_last 2054
_journal_paper_doi 10.1039/b601235c
_journal_year 2006
_chemical_compound_source 'synthesis as described'
_chemical_formula_moiety 'C38 H72 Co1 N4 P2'
_chemical_formula_sum 'C38 H72 Co N4 P2'
_chemical_formula_weight 705.87
_chemical_name_systematic
;
?
;
_space_group_IT_number 14
_symmetry_cell_setting monoclinic
_symmetry_Int_Tables_number 14
_symmetry_space_group_name_Hall '-P 2ybc'
_symmetry_space_group_name_H-M 'P 1 21/c 1'
_atom_sites_solution_hydrogens geom
_atom_sites_solution_primary direct
_atom_sites_solution_secondary difmap
_audit_conform_dict_location ftp://ftp.iucr.org/pub/cif_core.dic
_audit_conform_dict_name cif_core.dic
_audit_conform_dict_version 2.3
_audit_creation_date 2005-11-08T14:27:41-00:00
_audit_creation_method 'WinGX routine CIF_UPDATE'
_cell_angle_alpha 90
_cell_angle_beta 108.076(2)
_cell_angle_gamma 90
_cell_formula_units_Z 2
_cell_length_a 11.9830(3)
_cell_length_b 10.8349(3)
_cell_length_c 16.3276(4)
_cell_measurement_reflns_used 12895
_cell_measurement_temperature 173(2)
_cell_measurement_theta_max 26.022
_cell_measurement_theta_min 3.395
_cell_measurement_wavelength 0.71073
_cell_volume 2015.26(9)
_computing_cell_refinement 'HKL Scalepack (Otwinowski & Minor 1997)'
_computing_data_collection 'Collect (Nonius BV, 1997-2000)'
_computing_data_reduction 'HKL Denzo and Scalepack (Otwinowski & Minor 1997)'
_computing_molecular_graphics 'Ortep-3 for Windows (Farrugia, 1997)'
_computing_publication_material 'WinGX publication routines (Farrugia, 1999)'
_computing_structure_refinement 'SHELXL-97 (Sheldrick, 1997)'
_computing_structure_solution 'SHELXS-97 (Sheldrick, 1997)'
_diffrn_ambient_temperature 173(2)
_diffrn_detector 'CCD plate'
_diffrn_detector_area_resol_mean 9
_diffrn_measured_fraction_theta_full 0.997
_diffrn_measured_fraction_theta_max 0.997
_diffrn_measurement_device '95mm CCD camera on \k-goniostat'
_diffrn_measurement_device_type KappaCCD
_diffrn_measurement_method 'CCD rotation images, thick slices'
_diffrn_orient_matrix_type 'by Nonius Collect from scalepack cell'
_diffrn_orient_matrix_UB_11 -0.446944E-1
_diffrn_orient_matrix_UB_12 0.7662E-3
_diffrn_orient_matrix_UB_13 -0.628884E-1
_diffrn_orient_matrix_UB_21 -0.755024E-1
_diffrn_orient_matrix_UB_22 -0.38677E-2
_diffrn_orient_matrix_UB_23 0.139454E-1
_diffrn_orient_matrix_UB_31 -0.27955E-2
_diffrn_orient_matrix_UB_32 0.922101E-1
_diffrn_orient_matrix_UB_33 0.11075E-2
_diffrn_radiation_monochromator graphite
_diffrn_radiation_probe x-ray
_diffrn_radiation_type MoK\a
_diffrn_radiation_wavelength 0.71073
_diffrn_reflns_av_R_equivalents 0.0556
_diffrn_reflns_av_unetI/netI 0.0359
_diffrn_reflns_limit_h_max 14
_diffrn_reflns_limit_h_min -14
_diffrn_reflns_limit_k_max 13
_diffrn_reflns_limit_k_min -13
_diffrn_reflns_limit_l_max 19
_diffrn_reflns_limit_l_min -20
_diffrn_reflns_number 27036
_diffrn_reflns_theta_full 25.99
_diffrn_reflns_theta_max 25.99
_diffrn_reflns_theta_min 3.58
_diffrn_source 'Enraf Nonius FR590'
_exptl_absorpt_coefficient_mu 0.535
_exptl_absorpt_correction_T_max 0.912
_exptl_absorpt_correction_T_min 0.8521
_exptl_absorpt_correction_type multi-scan
_exptl_absorpt_process_details
;
[c.f. r.h. blessing, acta cryst. (1995), a51, 33-38]
;
_exptl_crystal_colour green
_exptl_crystal_density_diffrn 1.163
_exptl_crystal_density_method 'not measured'
_exptl_crystal_description prism
_exptl_crystal_F_000 770
_exptl_crystal_size_max 0.25
_exptl_crystal_size_mid 0.2
_exptl_crystal_size_min 0.2
_refine_diff_density_max 0.31
_refine_diff_density_min -0.288
_refine_diff_density_rms 0.05
_refine_ls_extinction_method none
_refine_ls_goodness_of_fit_ref 1.03
_refine_ls_hydrogen_treatment constr
_refine_ls_matrix_type full
_refine_ls_number_parameters 205
_refine_ls_number_reflns 3944
_refine_ls_number_restraints 0
_refine_ls_restrained_S_all 1.03
_refine_ls_R_factor_all 0.0473
_refine_ls_R_factor_gt 0.0334
_refine_ls_shift/su_max 0.001
_refine_ls_shift/su_mean 0
_refine_ls_structure_factor_coef Fsqd
_refine_ls_weighting_details 'calc w=1/[\s^2^(Fo^2^)+(0.0308P)^2^+1.1586P] where P=(Fo^2^+2Fc^2^)/3'
_refine_ls_weighting_scheme calc
_refine_ls_wR_factor_gt 0.0738
_refine_ls_wR_factor_ref 0.0798
_reflns_number_gt 3215
_reflns_number_total 3944
_reflns_threshold_expression >2sigma(I)
_cod_data_source_file b601235c.txt
_cod_data_source_block (2)-nov805
_cod_original_sg_symbol_H-M 'P 21/c'
_cod_database_code 7007179

loop_
_symmetry_equiv_pos_as_xyz
'x, y, z'
'-x, y+1/2, -z+1/2'
'-x, -y, -z'
'x, -y-1/2, z-1/2'

loop_
_atom_site_label
_atom_site_type_symbol
_atom_site_fract_x
_atom_site_fract_y
_atom_site_fract_z
_atom_site_U_iso_or_equiv
_atom_site_adp_type
_atom_site_occupancy
_atom_site_symmetry_multiplicity
_atom_site_calc_flag
_atom_site_refinement_flags
_atom_site_disorder_assembly
_atom_site_disorder_group
Co Co 0.5 0.5 0.5 0.01604(10) Uani 1 2 d S . .
P P 0.67951(4) 0.57823(4) 0.53229(3) 0.01674(12) Uani 1 1 d . . .
N1 N 0.57759(13) 0.46252(13) 0.61569(9) 0.0187(3) Uani 1 1 d . . .
N2 N 0.76139(13) 0.51936(14) 0.71589(9) 0.0221(3) Uani 1 1 d . . .
C1 C 0.72042(16) 0.74363(16) 0.54370(11) 0.0204(4) Uani 1 1 d . . .
H1 H 0.7958 0.7502 0.592 0.025 Uiso 1 1 calc R . .
C2 C 0.74077(18) 0.80262(17) 0.46463(12) 0.0259(4) Uani 1 1 d . . .
H2A H 0.6677 0.7982 0.4153 0.031 Uiso 1 1 calc R . .
H2B H 0.8026 0.7565 0.4491 0.031 Uiso 1 1 calc R . .
C3 C 0.77811(18) 0.93771(17) 0.48256(13) 0.0304(5) Uani 1 1 d . . .
H3A H 0.8552 0.9415 0.5279 0.036 Uiso 1 1 calc R . .
H3B H 0.7868 0.9755 0.4297 0.036 Uiso 1 1 calc R . .
C4 C 0.6886(2) 1.01012(18) 0.51136(15) 0.0386(5) Uani 1 1 d . . .
H4A H 0.6144 1.0153 0.4631 0.046 Uiso 1 1 calc R . .
H4B H 0.7179 1.0952 0.5265 0.046 Uiso 1 1 calc R . .
C5 C 0.6647(2) 0.95079(18) 0.58852(15) 0.0371(5) Uani 1 1 d . . .
H5A H 0.6018 0.9971 0.6026 0.044 Uiso 1 1 calc R . .
H5B H 0.7364 0.9553 0.639 0.044 Uiso 1 1 calc R . .
C6 C 0.62755(18) 0.81593(17) 0.57077(14) 0.0292(5) Uani 1 1 d . . .
H6A H 0.5514 0.8116 0.5244 0.035 Uiso 1 1 calc R . .
H6B H 0.6174 0.7784 0.6233 0.035 Uiso 1 1 calc R . .
C7 C 0.79362(15) 0.49684(16) 0.49753(11) 0.0188(4) Uani 1 1 d . . .
H7 H 0.8684 0.5449 0.518 0.023 Uiso 1 1 calc R . .
C8 C 0.75704(17) 0.48782(17) 0.39877(12) 0.0246(4) Uani 1 1 d . . .
H8A H 0.6809 0.4442 0.3775 0.03 Uiso 1 1 calc R . .
H8B H 0.7464 0.572 0.3739 0.03 Uiso 1 1 calc R . .
C9 C 0.84851(18) 0.41921(19) 0.36853(13) 0.0319(5) Uani 1 1 d . . .
H9A H 0.82 0.4115 0.305 0.038 Uiso 1 1 calc R . .
H9B H 0.9223 0.4675 0.3844 0.038 Uiso 1 1 calc R . .
C10 C 0.8732(2) 0.29134(19) 0.40849(14) 0.0368(5) Uani 1 1 d . . .
H10A H 0.9378 0.2527 0.3918 0.044 Uiso 1 1 calc R . .
H10B H 0.8024 0.2391 0.386 0.044 Uiso 1 1 calc R . .
C11 C 0.90684(18) 0.29726(18) 0.50637(13) 0.0310(5) Uani 1 1 d . . .
H11A H 0.9838 0.339 0.5293 0.037 Uiso 1 1 calc R . .
H11B H 0.9152 0.2123 0.5298 0.037 Uiso 1 1 calc R . .
C12 C 0.81577(17) 0.36649(16) 0.53634(12) 0.0256(4) Uani 1 1 d . . .
H12A H 0.8434 0.3726 0.6 0.031 Uiso 1 1 calc R . .
H12B H 0.7412 0.3196 0.5192 0.031 Uiso 1 1 calc R . .
C13 C 0.68608(16) 0.51813(15) 0.64052(11) 0.0181(4) Uani 1 1 d . . .
C14 C 0.54429(17) 0.38018(18) 0.67625(11) 0.0260(4) Uani 1 1 d . . .
H14 H 0.4623 0.352 0.6463 0.031 Uiso 1 1 calc R . .
C15 C 0.54217(19) 0.4434(2) 0.75894(13) 0.0397(5) Uani 1 1 d . . .
H15A H 0.4918 0.5166 0.7448 0.06 Uiso 1 1 calc R . .
H15B H 0.622 0.4681 0.7923 0.06 Uiso 1 1 calc R . .
H15C H 0.5113 0.3862 0.7931 0.06 Uiso 1 1 calc R . .
C16 C 0.6208(2) 0.26539(19) 0.69403(15) 0.0432(6) Uani 1 1 d . . .
H16A H 0.6198 0.2274 0.6393 0.065 Uiso 1 1 calc R . .
H16B H 0.5906 0.2065 0.7275 0.065 Uiso 1 1 calc R . .
H16C H 0.7015 0.2882 0.7267 0.065 Uiso 1 1 calc R . .
C17 C 0.87425(16) 0.58129(18) 0.73078(12) 0.0257(4) Uani 1 1 d . . .
H17 H 0.8889 0.5956 0.6745 0.031 Uiso 1 1 calc R . .
C18 C 0.8728(2) 0.7045(2) 0.77543(14) 0.0396(5) Uani 1 1 d . . .
H18A H 0.8112 0.7572 0.7383 0.059 Uiso 1 1 calc R . .
H18B H 0.9491 0.7451 0.7866 0.059 Uiso 1 1 calc R . .
H18C H 0.8571 0.6904 0.8301 0.059 Uiso 1 1 calc R . .
C19 C 0.97012(18) 0.4990(2) 0.78752(14) 0.0429(6) Uani 1 1 d . . .
H19A H 0.9706 0.42 0.7584 0.064 Uiso 1 1 calc R . .
H19B H 0.9551 0.4844 0.8424 0.064 Uiso 1 1 calc R . .
H19C H 1.0464 0.5396 0.7984 0.064 Uiso 1 1 calc R . .

loop_
_atom_site_aniso_label
_atom_site_aniso_U_11
_atom_site_aniso_U_22
_atom_site_aniso_U_33
_atom_site_aniso_U_23
_atom_site_aniso_U_13
_atom_site_aniso_U_12
Co 0.01630(19) 0.01703(17) 0.01504(17) 0.00156(13) 0.00522(14) -0.00072(14)
P 0.0168(2) 0.0173(2) 0.0168(2) 0.00057(17) 0.00631(19) -0.00090(18)
N1 0.0188(8) 0.0205(7) 0.0174(7) 0.0023(6) 0.0064(6) -0.0029(6)
N2 0.0202(8) 0.0272(8) 0.0185(8) 0.0003(6) 0.0052(7) -0.0024(7)
C1 0.0202(10) 0.0181(9) 0.0231(9) -0.0003(7) 0.0069(8) -0.0013(7)
C2 0.0290(11) 0.0241(10) 0.0263(10) 0.0010(8) 0.0108(9) -0.0031(8)
C3 0.0353(12) 0.0237(10) 0.0335(11) 0.0033(8) 0.0127(10) -0.0077(9)
C4 0.0455(14) 0.0181(10) 0.0537(14) 0.0006(9) 0.0177(11) -0.0019(9)
C5 0.0448(14) 0.0217(10) 0.0516(14) -0.0084(10) 0.0251(12) -0.0012(9)
C6 0.0306(11) 0.0225(10) 0.0396(12) -0.0024(9) 0.0184(10) -0.0017(8)
C7 0.0159(9) 0.0196(9) 0.0212(9) -0.0029(7) 0.0064(7) -0.0012(7)
C8 0.0255(10) 0.0275(10) 0.0218(10) -0.0020(8) 0.0088(8) -0.0002(8)
C9 0.0333(12) 0.0390(12) 0.0266(11) -0.0080(9) 0.0138(9) -0.0008(10)
C10 0.0395(13) 0.0348(12) 0.0379(12) -0.0125(9) 0.0144(11) 0.0082(10)
C11 0.0291(12) 0.0257(10) 0.0369(11) -0.0018(9) 0.0084(10) 0.0065(9)
C12 0.0274(11) 0.0228(10) 0.0281(10) 0.0015(8) 0.0108(9) 0.0036(8)
C13 0.0204(9) 0.0167(9) 0.0186(9) 0.0005(7) 0.0082(8) 0.0018(7)
C14 0.0254(10) 0.0316(10) 0.0196(9) 0.0063(8) 0.0049(8) -0.0086(8)
C15 0.0351(13) 0.0629(15) 0.0247(11) 0.0013(10) 0.0146(10) -0.0087(11)
C16 0.0578(16) 0.0268(11) 0.0406(13) 0.0118(10) 0.0087(12) -0.0040(11)
C17 0.0202(10) 0.0364(11) 0.0195(9) 0.0023(8) 0.0047(8) -0.0042(8)
C18 0.0476(14) 0.0413(13) 0.0284(11) -0.0062(9) 0.0095(11) -0.0170(11)
C19 0.0238(11) 0.0633(16) 0.0368(12) 0.0112(11) 0.0026(10) 0.0024(11)

loop_
_atom_type_symbol
_atom_type_description
_atom_type_scat_dispersion_real
_atom_type_scat_dispersion_imag
_atom_type_scat_source
C C 0.0033 0.0016 'International Tables Vol C Tables 4.2.6.8 and 6.1.1.4'
H H 0 0 'International Tables Vol C Tables 4.2.6.8 and 6.1.1.4'
P P 0.1023 0.0942 'International Tables Vol C Tables 4.2.6.8 and 6.1.1.4'
Co Co 0.3494 0.9721 'International Tables Vol C Tables 4.2.6.8 and 6.1.1.4'
N N 0.0061 0.0033 'International Tables Vol C Tables 4.2.6.8 and 6.1.1.4'

loop_
_geom_angle_atom_site_label_1
_geom_angle_atom_site_label_2
_geom_angle_atom_site_label_3
_geom_angle
_geom_angle_site_symmetry_1
_geom_angle_site_symmetry_3
_geom_angle_publ_flag
N1 Co N1 180 3_666 . ?
N1 Co P 107.35(4) 3_666 . ?
N1 Co P 72.65(4) . . ?
N1 Co P 72.65(4) 3_666 3_666 ?
N1 Co P 107.35(4) . 3_666 ?
P Co P 180 . 3_666 ?
C1 P C7 107.04(8) . . ?
C1 P C13 108.12(8) . . ?
C7 P C13 107.79(8) . . ?
C1 P Co 126.91(6) . . ?
C7 P Co 119.83(6) . . ?
C13 P Co 81.04(6) . . ?
C13 N1 C14 119.66(14) . . ?
C13 N1 Co 109.29(11) . . ?
C14 N1 Co 130.85(12) . . ?
C13 N2 C17 120.31(15) . . ?
C2 C1 C6 110.52(15) . . ?
C2 C1 P 115.27(12) . . ?
C6 C1 P 109.27(12) . . ?
C2 C1 H1 107.1 . . ?
C6 C1 H1 107.1 . . ?
P C1 H1 107.1 . . ?
C1 C2 C3 110.62(15) . . ?
C1 C2 H2A 109.5 . . ?
C3 C2 H2A 109.5 . . ?
C1 C2 H2B 109.5 . . ?
C3 C2 H2B 109.5 . . ?
H2A C2 H2B 108.1 . . ?
C4 C3 C2 111.16(16) . . ?
C4 C3 H3A 109.4 . . ?
C2 C3 H3A 109.4 . . ?
C4 C3 H3B 109.4 . . ?
C2 C3 H3B 109.4 . . ?
H3A C3 H3B 108 . . ?
C3 C4 C5 111.84(17) . . ?
C3 C4 H4A 109.2 . . ?
C5 C4 H4A 109.2 . . ?
C3 C4 H4B 109.2 . . ?
C5 C4 H4B 109.2 . . ?
H4A C4 H4B 107.9 . . ?
C4 C5 C6 111.47(17) . . ?
C4 C5 H5A 109.3 . . ?
C6 C5 H5A 109.3 . . ?
C4 C5 H5B 109.3 . . ?
C6 C5 H5B 109.3 . . ?
H5A C5 H5B 108 . . ?
C5 C6 C1 110.37(16) . . ?
C5 C6 H6A 109.6 . . ?
C1 C6 H6A 109.6 . . ?
C5 C6 H6B 109.6 . . ?
C1 C6 H6B 109.6 . . ?
H6A C6 H6B 108.1 . . ?
C12 C7 C8 109.30(14) . . ?
C12 C7 P 111.08(12) . . ?
C8 C7 P 110.69(12) . . ?
C12 C7 H7 108.6 . . ?
C8 C7 H7 108.6 . . ?
P C7 H7 108.6 . . ?
C9 C8 C7 111.74(15) . . ?
C9 C8 H8A 109.3 . . ?
C7 C8 H8A 109.3 . . ?
C9 C8 H8B 109.3 . . ?
C7 C8 H8B 109.3 . . ?
H8A C8 H8B 107.9 . . ?
C10 C9 C8 111.60(16) . . ?
C10 C9 H9A 109.3 . . ?
C8 C9 H9A 109.3 . . ?
C10 C9 H9B 109.3 . . ?
C8 C9 H9B 109.3 . . ?
H9A C9 H9B 108 . . ?
C9 C10 C11 111.38(16) . . ?
C9 C10 H10A 109.4 . . ?
C11 C10 H10A 109.4 . . ?
C9 C10 H10B 109.4 . . ?
C11 C10 H10B 109.4 . . ?
H10A C10 H10B 108 . . ?
C10 C11 C12 111.98(17) . . ?
C10 C11 H11A 109.2 . . ?
C12 C11 H11A 109.2 . . ?
C10 C11 H11B 109.2 . . ?
C12 C11 H11B 109.2 . . ?
H11A C11 H11B 107.9 . . ?
C11 C12 C7 111.66(15) . . ?
C11 C12 H12A 109.3 . . ?
C7 C12 H12A 109.3 . . ?
C11 C12 H12B 109.3 . . ?
C7 C12 H12B 109.3 . . ?
H12A C12 H12B 107.9 . . ?
N2 C13 N1 127.43(15) . . ?
N2 C13 P 135.90(14) . . ?
N1 C13 P 96.65(11) . . ?
N1 C14 C16 110.50(16) . . ?
N1 C14 C15 113.89(16) . . ?
C16 C14 C15 111.99(17) . . ?
N1 C14 H14 106.7 . . ?
C16 C14 H14 106.7 . . ?
C15 C14 H14 106.7 . . ?
C14 C15 H15A 109.5 . . ?
C14 C15 H15B 109.5 . . ?
H15A C15 H15B 109.5 . . ?
C14 C15 H15C 109.5 . . ?
H15A C15 H15C 109.5 . . ?
H15B C15 H15C 109.5 . . ?
C14 C16 H16A 109.5 . . ?
C14 C16 H16B 109.5 . . ?
H16A C16 H16B 109.5 . . ?
C14 C16 H16C 109.5 . . ?
H16A C16 H16C 109.5 . . ?
H16B C16 H16C 109.5 . . ?
N2 C17 C19 108.51(16) . . ?
N2 C17 C18 109.55(16) . . ?
C19 C17 C18 109.92(17) . . ?
N2 C17 H17 109.6 . . ?
C19 C17 H17 109.6 . . ?
C18 C17 H17 109.6 . . ?
C17 C18 H18A 109.5 . . ?
C17 C18 H18B 109.5 . . ?
H18A C18 H18B 109.5 . . ?
C17 C18 H18C 109.5 . . ?
H18A C18 H18C 109.5 . . ?
H18B C18 H18C 109.5 . . ?
C17 C19 H19A 109.5 . . ?
C17 C19 H19B 109.5 . . ?
H19A C19 H19B 109.5 . . ?
C17 C19 H19C 109.5 . . ?
H19A C19 H19C 109.5 . . ?
H19B C19 H19C 109.5 . . ?

loop_
_geom_bond_atom_site_label_1
_geom_bond_atom_site_label_2
_geom_bond_distance
_geom_bond_site_symmetry_2
_geom_bond_publ_flag
Co N1 1.8729(14) 3_666 ?
Co N1 1.8729(14) . ?
Co P 2.2181(4) . ?
Co P 2.2181(4) 3_666 ?
P C1 1.8520(18) . ?
P C7 1.8577(17) . ?
P C13 1.8619(17) . ?
N1 C13 1.375(2) . ?
N1 C14 1.476(2) . ?
N2 C13 1.281(2) . ?
N2 C17 1.461(2) . ?
C1 C2 1.526(2) . ?
C1 C6 1.534(2) . ?
C1 H1 1 . ?
C2 C3 1.532(3) . ?
C2 H2A 0.99 . ?
C2 H2B 0.99 . ?
C3 C4 1.516(3) . ?
C3 H3A 0.99 . ?
C3 H3B 0.99 . ?
C4 C5 1.519(3) . ?
C4 H4A 0.99 . ?
C4 H4B 0.99 . ?
C5 C6 1.529(3) . ?
C5 H5A 0.99 . ?
C5 H5B 0.99 . ?
C6 H6A 0.99 . ?
C6 H6B 0.99 . ?
C7 C12 1.537(2) . ?
C7 C8 1.537(2) . ?
C7 H7 1 . ?
C8 C9 1.528(3) . ?
C8 H8A 0.99 . ?
C8 H8B 0.99 . ?
C9 C10 1.521(3) . ?
C9 H9A 0.99 . ?
C9 H9B 0.99 . ?
C10 C11 1.523(3) . ?
C10 H10A 0.99 . ?
C10 H10B 0.99 . ?
C11 C12 1.525(3) . ?
C11 H11A 0.99 . ?
C11 H11B 0.99 . ?
C12 H12A 0.99 . ?
C12 H12B 0.99 . ?
C14 C16 1.519(3) . ?
C14 C15 1.521(3) . ?
C14 H14 1 . ?
C15 H15A 0.98 . ?
C15 H15B 0.98 . ?
C15 H15C 0.98 . ?
C16 H16A 0.98 . ?
C16 H16B 0.98 . ?
C16 H16C 0.98 . ?
C17 C19 1.521(3) . ?
C17 C18 1.524(3) . ?
C17 H17 1 . ?
C18 H18A 0.98 . ?
C18 H18B 0.98 . ?
C18 H18C 0.98 . ?
C19 H19A 0.98 . ?
C19 H19B 0.98 . ?
C19 H19C 0.98 . ?
